data_7204699
loop_
_publ_author_name
'Maharaj, Felicia'
'Russell, Vanessa'
'Chow, Hong'
'Page, Michael'
'Scudder, Marcia'
'Craig, Don'
'Dance, Ian'

_publ_section_title
;
 Polymorphs and pseudo-polymorphs: nine crystals containing
 [Fe(phen)3]2+ associated with [HgI4]2?
;
_journal_issue 49
_journal_name_full CrystEngComm
_journal_page_first 285
_journal_paper_doi 10.1039/b306750e
_journal_volume 5
_journal_year 2003
_chemical_formula_moiety 'C36 H24 Fe N6 2+,Hg I4 2-,C3 H6 O,H2 O'
_chemical_formula_sum 'C39 H32 Fe Hg I4 N6 O2'
_chemical_formula_weight 1380.8
_space_group_IT_number 2
_symmetry_cell_setting triclinic
_symmetry_space_group_name_Hall '-P 1'
_symmetry_space_group_name_H-M 'P -1'
_atom_type_scat_source 'International Tables for X-ray Crystallography, Vol. IV'
_audit_creation_method 'RAELSPUB and manual entry'
_cell_angle_alpha 89.37(2)
_cell_angle_beta 73.79(3)
_cell_angle_gamma 84.19(4)
_cell_formula_units_Z 2
_cell_length_a 11.384(5)
_cell_length_b 12.659(6)
_cell_length_c 14.885(7)
_cell_measurement_reflns_used 10
_cell_measurement_temperature 294
_cell_measurement_theta_max 12
_cell_measurement_theta_min 11
_cell_volume 2048.9(17)
_computing_cell_refinement 'CAD4 Version 5.0, 1989'
_computing_data_collection 'CAD4 Version 5.0, 1989'
_computing_data_reduction 'Local program'
_computing_molecular_graphics 'ORTEP-II, (Johnson, 1976)'
_computing_publication_material 'Local programs'
_computing_structure_refinement 'RAELS, (Rae, 1989)'
_computing_structure_solution 'SIR92 (Altomare et al, 1994)'
_diffrn_measurement_device_type 'Nonius CAD-4'
_diffrn_measurement_method \w--2\q
_diffrn_radiation_type 'Mo K\a'
_diffrn_radiation_wavelength 0.71073
_diffrn_reflns_av_R_equivalents 0.023
_diffrn_reflns_limit_h_max 13
_diffrn_reflns_limit_h_min -13
_diffrn_reflns_limit_k_max 15
_diffrn_reflns_limit_k_min -15
_diffrn_reflns_limit_l_max 17
_diffrn_reflns_limit_l_min 0
_diffrn_reflns_number 7483
_diffrn_reflns_theta_max 25
_diffrn_standards_decay_% 0
_diffrn_standards_interval_time 30min
_diffrn_standards_number 1
_exptl_absorpt_coefficient_mu 7.118
_exptl_absorpt_correction_T_max 0.47
_exptl_absorpt_correction_T_min 0.13
_exptl_absorpt_correction_type analytical
_exptl_absorpt_process_details '(DeMeulenaer & Tompa, 1965)'
_exptl_crystal_colour red
_exptl_crystal_density_diffrn 2.24
_exptl_crystal_density_method 'not measured'
_exptl_crystal_description plate
_exptl_crystal_F_000 1284.0
_exptl_crystal_size_max 0.30
_exptl_crystal_size_mid 0.21
_exptl_crystal_size_min 0.07
_refine_diff_density_max 2.42
_refine_diff_density_min -1.99
_refine_ls_extinction_method none
_refine_ls_goodness_of_fit_ref 1.86
_refine_ls_hydrogen_treatment noref
_refine_ls_number_parameters 246
_refine_ls_number_reflns 5167
_refine_ls_R_factor_gt 0.050
_refine_ls_shift/su_max 0.011
_refine_ls_structure_factor_coef F
_refine_ls_weighting_details 'w = 1/[\s^2^(F) + 0.0004F^2^]'
_refine_ls_weighting_scheme calc
_refine_ls_wR_factor_ref 0.059
_reflns_number_gt 5167
_reflns_number_total 7182
_reflns_threshold_expression I>2\s(I)
_cod_data_source_file b306750e.txt
_cod_data_source_block DID255
_cod_original_cell_volume 2049(2)
_cod_database_code 7204699

loop_
_symmetry_equiv_pos_site_id
_symmetry_equiv_pos_as_xyz
1 x,y,z
2 -x,-y,-z

loop_
_atom_site_label
_atom_site_fract_x
_atom_site_fract_y
_atom_site_fract_z
_atom_site_U_iso_or_equiv
_atom_site_adp_type
_atom_site_type_symbol
_atom_site_occupancy
Fe 0.32286(12) 0.26744(10) 0.22664(8) 0.0400(3) Uani Fe 1.0
N1A 0.4624(7) 0.2900(6) 0.1178(5) 0.043(1) Uani N 1.0
N2A 0.4492(7) 0.1787(6) 0.2688(5) 0.044(1) Uani N 1.0
C1A 0.4672(10) 0.3454(8) 0.0420(6) 0.052(1) Uani C 1.0
C2A 0.5759(11) 0.3552(9) -0.0275(7) 0.065(2) Uani C 1.0
C3A 0.6849(11) 0.3124(10) -0.0156(8) 0.068(3) Uani C 1.0
C4A 0.6851(10) 0.2538(9) 0.0630(7) 0.059(2) Uani C 1.0
C5A 0.7937(10) 0.1980(10) 0.0818(9) 0.071(2) Uani C 1.0
C6A 0.7855(11) 0.1367(10) 0.1584(9) 0.071(2) Uani C 1.0
C7A 0.6700(10) 0.1264(9) 0.2245(8) 0.061(1) Uani C 1.0
C8A 0.6555(12) 0.0621(10) 0.3018(9) 0.071(2) Uani C 1.0
C9A 0.5415(12) 0.0598(9) 0.3609(8) 0.067(2) Uani C 1.0
C10A 0.4379(10) 0.1178(8) 0.3445(7) 0.053(1) Uani C 1.0
C11A 0.5641(9) 0.1807(8) 0.2087(7) 0.048(1) Uani C 1.0
C12A 0.5723(9) 0.2432(8) 0.1276(6) 0.048(1) Uani C 1.0
N1B 0.1893(7) 0.2330(6) 0.3357(5) 0.045(1) Uani N 1.0
N2B 0.2767(7) 0.1425(6) 0.1709(5) 0.043(1) Uani N 1.0
C1B 0.1486(10) 0.2807(9) 0.4194(7) 0.055(1) Uani C 1.0
C2B 0.0485(11) 0.2483(11) 0.4893(7) 0.070(2) Uani C 1.0
C3B -0.0088(11) 0.1637(11) 0.4725(8) 0.073(3) Uani C 1.0
C4B 0.0319(10) 0.1124(9) 0.3852(7) 0.060(2) Uani C 1.0
C5B -0.0215(11) 0.0233(10) 0.3590(9) 0.068(2) Uani C 1.0
C6B 0.0234(11) -0.0239(9) 0.2746(9) 0.065(2) Uani C 1.0
C7B 0.1256(10) 0.0138(8) 0.2052(7) 0.055(1) Uani C 1.0
C8B 0.1750(11) -0.0294(9) 0.1159(8) 0.062(1) Uani C 1.0
C9B 0.2723(11) 0.0136(9) 0.0559(8) 0.062(1) Uani C 1.0
C10B 0.3220(10) 0.1002(8) 0.0863(7) 0.051(1) Uani C 1.0
C11B 0.1798(9) 0.0999(8) 0.2302(6) 0.046(1) Uani C 1.0
C12B 0.1335(9) 0.1489(8) 0.3188(7) 0.048(1) Uani C 1.0
N1C 0.2034(7) 0.3651(6) 0.1832(5) 0.046(1) Uani N 1.0
N2C 0.3490(7) 0.3986(6) 0.2862(5) 0.046(1) Uani N 1.0
C1C 0.1323(10) 0.3447(9) 0.1294(7) 0.056(1) Uani C 1.0
C2C 0.0475(11) 0.4233(10) 0.1100(8) 0.069(2) Uani C 1.0
C3C 0.0348(11) 0.5239(10) 0.1458(8) 0.068(2) Uani C 1.0
C4C 0.1096(10) 0.5475(8) 0.2019(7) 0.057(1) Uani C 1.0
C5C 0.1096(11) 0.6504(8) 0.2416(7) 0.062(2) Uani C 1.0
C6C 0.1892(11) 0.6683(8) 0.2908(7) 0.061(2) Uani C 1.0
C7C 0.2759(10) 0.5856(8) 0.3077(7) 0.056(1) Uani C 1.0
C8C 0.3581(12) 0.5988(9) 0.3576(8) 0.065(2) Uani C 1.0
C9C 0.4339(12) 0.5136(9) 0.3727(8) 0.067(2) Uani C 1.0
C10C 0.4255(10) 0.4138(8) 0.3358(7) 0.055(1) Uani C 1.0
C11C 0.2737(9) 0.4832(8) 0.2716(6) 0.047(1) Uani C 1.0
C12C 0.1948(9) 0.4662(8) 0.2180(6) 0.048(1) Uani C 1.0
Hg 0.33029(4) 0.26226(4) 0.78618(3) 0.0571(2) Uani Hg 1.0
I1 0.11974(7) 0.17755(6) 0.89783(6) 0.0669(2) Uani I 1.0
I2 0.31203(8) 0.46793(6) 0.85130(6) 0.0672(2) Uani I 1.0
I3 0.53130(7) 0.13819(6) 0.81282(6) 0.0690(2) Uani I 1.0
I4 0.33442(13) 0.24925(9) 0.59864(7) 0.1140(4) Uani I 1.0
O1Ac 0.8940(34) 0.3102(26) 0.3114(17) 0.289(9) Uani O 0.5
C1Ac 0.8170(31) 0.3731(18) 0.3691(15) 0.289(9) Uani C 0.5
C2Ac 0.6847(31) 0.3541(31) 0.4053(18) 0.289(9) Uani C 0.5
C3Ac 0.8527(46) 0.4711(29) 0.4055(34) 0.289(9) Uani C 0.5
O1Ac' 0.7352(40) 0.3048(32) 0.4373(22) 0.289(9) Uani O 0.5
C1Ac' 0.7856(25) 0.3721(19) 0.3799(17) 0.289(9) Uani C 0.5
C2Ac' 0.7814(32) 0.3725(24) 0.2804(17) 0.289(9) Uani C 0.5
C3Ac' 0.8529(50) 0.4561(35) 0.4073(30) 0.289(9) Uani C 0.5
OW 0.6959(13) 0.1095(12) 0.5611(11) 0.171(6) Uani O 1.0
HC1A 0.3889 0.3822 0.0338 0.054 Uani H 1.0
HC2A 0.5739 0.3936 -0.0862 0.077 Uani H 1.0
HC3A 0.7640 0.3234 -0.0633 0.082 Uani H 1.0
HC5A 0.8764 0.2049 0.0373 0.084 Uani H 1.0
HC6A 0.8618 0.0982 0.1685 0.085 Uani H 1.0
HC8A 0.7276 0.0183 0.3137 0.085 Uani H 1.0
HC9A 0.5306 0.0155 0.4181 0.080 Uani H 1.0
HC10A 0.3550 0.1137 0.3896 0.055 Uani H 1.0
HC1B 0.1906 0.3417 0.4330 0.056 Uani H 1.0
HC2B 0.0193 0.2868 0.5510 0.085 Uani H 1.0
HC3B -0.0791 0.1391 0.5222 0.089 Uani H 1.0
HC5B -0.0937 -0.0039 0.4049 0.081 Uani H 1.0
HC6B -0.0148 -0.0867 0.2593 0.075 Uani H 1.0
HC8B 0.1402 -0.0913 0.0955 0.073 Uani H 1.0
HC9B 0.3080 -0.0160 -0.0091 0.074 Uani H 1.0
HC10B 0.3937 0.1302 0.0421 0.055 Uani H 1.0
HC1C 0.1397 0.2716 0.1023 0.059 Uani H 1.0
HC2C -0.0046 0.4055 0.0693 0.083 Uani H 1.0
HC3C -0.0266 0.5795 0.1324 0.080 Uani H 1.0
HC5C 0.0495 0.7100 0.2327 0.071 Uani H 1.0
HC6C 0.1877 0.7414 0.3162 0.069 Uani H 1.0
HC8C 0.3626 0.6706 0.3829 0.076 Uani H 1.0
HC9C 0.4940 0.5222 0.4092 0.081 Uani H 1.0
HC10C 0.4801 0.3515 0.3478 0.059 Uani H 1.0
H1C2Ac 0.6708 0.2870 0.3767 0.289 Uani H 0.5
H2C2Ac 0.6625 0.3477 0.4749 0.289 Uani H 0.5
H3C2Ac 0.6321 0.4150 0.3884 0.289 Uani H 0.5
H1C3Ac 0.9426 0.4761 0.3770 0.289 Uani H 0.5
H2C3Ac 0.8046 0.5350 0.3886 0.289 Uani H 0.5
H3C3Ac 0.8350 0.4677 0.4751 0.289 Uani H 0.5
H1C2Ac' 0.7345 0.3135 0.2696 0.289 Uani H 0.5
H2C2Ac' 0.7398 0.4419 0.2671 0.289 Uani H 0.5
H3C2Ac' 0.8671 0.3623 0.2379 0.289 Uani H 0.5
H1C3Ac' 0.8502 0.4487 0.4748 0.289 Uani H 0.5
H2C3Ac' 0.9405 0.4481 0.3681 0.289 Uani H 0.5
H3C3Ac' 0.8132 0.5278 0.3973 0.289 Uani H 0.5

loop_
_atom_site_aniso_label
_atom_site_aniso_U_11
_atom_site_aniso_U_22
_atom_site_aniso_U_33
_atom_site_aniso_U_12
_atom_site_aniso_U_13
_atom_site_aniso_U_23
_atom_site_aniso_type_symbol
Fe 0.0418(8) 0.0405(8) 0.0392(7) -0.0051(6) -0.0135(6) -0.0017(5) Fe
N1A 0.050(2) 0.045(2) 0.036(2) -0.012(2) -0.009(1) -0.005(2) N
N2A 0.051(2) 0.043(2) 0.041(2) -0.007(1) -0.017(1) -0.004(1) N
C1A 0.063(2) 0.054(2) 0.037(2) -0.016(2) -0.007(1) 0.000(2) C
C2A 0.075(2) 0.069(4) 0.043(2) -0.024(3) 0.001(2) 0.001(2) C
C3A 0.064(2) 0.075(4) 0.055(2) -0.024(2) 0.007(2) -0.010(2) C
C4A 0.050(2) 0.064(3) 0.058(2) -0.016(2) -0.002(2) -0.016(2) C
C5A 0.046(2) 0.077(4) 0.083(3) -0.010(2) -0.007(1) -0.026(3) C
C6A 0.049(2) 0.075(4) 0.091(4) 0.001(2) -0.022(1) -0.025(3) C
C7A 0.053(2) 0.061(3) 0.072(3) 0.001(2) -0.026(2) -0.014(2) C
C8A 0.071(2) 0.067(3) 0.083(4) 0.008(3) -0.041(2) -0.007(3) C
C9A 0.080(3) 0.062(3) 0.067(3) 0.002(3) -0.038(2) 0.004(2) C
C10A 0.066(2) 0.050(2) 0.047(2) -0.005(2) -0.024(2) 0.002(2) C
C11A 0.048(2) 0.048(2) 0.050(2) -0.005(2) -0.017(1) -0.009(1) C
C12A 0.046(2) 0.050(2) 0.046(2) -0.011(2) -0.008(1) -0.010(1) C
N1B 0.043(2) 0.049(2) 0.043(2) -0.002(2) -0.014(2) 0.001(1) N
N2B 0.045(2) 0.041(2) 0.047(2) 0.000(2) -0.020(1) -0.002(1) N
C1B 0.052(2) 0.067(2) 0.043(2) -0.005(2) -0.009(2) -0.004(1) C
C2B 0.062(3) 0.094(4) 0.049(2) -0.014(3) -0.003(2) -0.002(2) C
C3B 0.060(3) 0.097(4) 0.058(2) -0.021(3) -0.006(2) 0.010(2) C
C4B 0.052(2) 0.071(3) 0.061(2) -0.016(2) -0.017(2) 0.014(2) C
C5B 0.059(3) 0.073(3) 0.081(3) -0.024(3) -0.028(2) 0.023(3) C
C6B 0.063(3) 0.057(3) 0.088(4) -0.020(3) -0.039(2) 0.018(2) C
C7B 0.058(2) 0.045(2) 0.072(2) -0.009(2) -0.035(2) 0.005(2) C
C8B 0.072(4) 0.047(2) 0.080(3) -0.006(2) -0.041(3) -0.006(2) C
C9B 0.072(4) 0.053(3) 0.067(2) -0.002(2) -0.032(2) -0.016(2) C
C10B 0.056(2) 0.049(2) 0.051(2) 0.000(2) -0.022(1) -0.010(2) C
C11B 0.047(2) 0.042(2) 0.054(2) -0.004(2) -0.024(1) 0.003(1) C
C12B 0.045(2) 0.051(2) 0.050(2) -0.006(2) -0.018(1) 0.006(1) C
N1C 0.049(2) 0.046(2) 0.045(2) -0.006(1) -0.014(2) -0.001(1) N
N2C 0.051(2) 0.043(2) 0.044(2) -0.011(1) -0.013(2) -0.004(1) N
C1C 0.058(3) 0.058(2) 0.058(2) -0.005(2) -0.027(2) -0.001(2) C
C2C 0.068(3) 0.071(3) 0.075(4) 0.002(2) -0.036(3) 0.002(3) C
C3C 0.066(3) 0.066(2) 0.072(4) 0.007(3) -0.025(3) 0.006(2) C
C4C 0.059(3) 0.050(2) 0.056(2) 0.001(2) -0.010(2) 0.004(2) C
C5C 0.068(4) 0.047(2) 0.058(4) 0.002(2) 0.000(3) 0.004(2) C
C6C 0.074(4) 0.042(2) 0.055(3) -0.006(2) 0.003(3) -0.002(1) C
C7C 0.068(3) 0.043(2) 0.051(2) -0.012(1) -0.005(2) -0.006(1) C
C8C 0.082(4) 0.050(2) 0.064(4) -0.019(2) -0.016(3) -0.013(2) C
C9C 0.081(4) 0.058(2) 0.069(4) -0.020(2) -0.029(3) -0.014(2) C
C10C 0.063(3) 0.052(2) 0.056(2) -0.014(2) -0.023(2) -0.008(2) C
C11C 0.054(2) 0.041(2) 0.044(2) -0.009(1) -0.008(2) -0.003(1) C
C12C 0.051(2) 0.044(2) 0.045(2) -0.005(1) -0.009(2) 0.000(1) C
Hg 0.0562(3) 0.0566(3) 0.0622(3) -0.0010(2) -0.0243(2) -0.0059(2) Hg
I1 0.0499(5) 0.0632(5) 0.0907(5) -0.0086(4) -0.0236(4) -0.0008(4) I
I2 0.0736(5) 0.0531(5) 0.0782(5) -0.0090(4) -0.0251(4) -0.0091(4) I
I3 0.0633(5) 0.0672(5) 0.0834(5) 0.0103(4) -0.0371(4) -0.0103(4) I
I4 0.178(1) 0.1054(8) 0.0754(6) 0.0157(8) -0.0733(7) -0.0137(5) I
O1Ac 0.379(9) 0.224(9) 0.183(9) 0.055(9) 0.022(9) 0.076(9) O
C1Ac 0.379(9) 0.224(9) 0.183(9) 0.055(9) 0.022(9) 0.076(9) C
C2Ac 0.379(9) 0.224(9) 0.183(9) 0.055(9) 0.022(9) 0.076(9) C
C3Ac 0.379(9) 0.224(9) 0.183(9) 0.055(9) 0.022(9) 0.076(9) C
O1Ac' 0.379(9) 0.224(9) 0.183(9) 0.055(9) 0.022(9) 0.076(9) O
C1Ac' 0.379(9) 0.224(9) 0.183(9) 0.055(9) 0.022(9) 0.076(9) C
C2Ac' 0.379(9) 0.224(9) 0.183(9) 0.055(9) 0.022(9) 0.076(9) C
C3Ac' 0.379(9) 0.224(9) 0.183(9) 0.055(9) 0.022(9) 0.076(9) C
OW 0.126(9) 0.160(9) 0.185(9) -0.061(9) 0.040(9) -0.030(9) O

loop_
_geom_angle_atom_site_label_1
_geom_angle_atom_site_label_2
_geom_angle_atom_site_label_3
_geom_angle
_geom_angle_site_symmetry_1
_geom_angle_site_symmetry_2
_geom_angle_site_symmetry_3
_geom_angle_publ_flag
N1A Fe N2A 83.2(3) 1_555 1_555 1_555 no
N1A Fe N1B 175.4(3) 1_555 1_555 1_555 no
N1A Fe N2B 94.7(3) 1_555 1_555 1_555 no
N1A Fe N1C 94.3(3) 1_555 1_555 1_555 no
N1A Fe N2C 89.7(3) 1_555 1_555 1_555 no
N2A Fe N1B 93.0(3) 1_555 1_555 1_555 no
N2A Fe N2B 91.4(3) 1_555 1_555 1_555 no
N2A Fe N1C 175.9(3) 1_555 1_555 1_555 no
N2A Fe N2C 93.9(3) 1_555 1_555 1_555 no
N1B Fe N2B 82.6(3) 1_555 1_555 1_555 no
N1B Fe N1C 89.5(3) 1_555 1_555 1_555 no
N1B Fe N2C 93.3(3) 1_555 1_555 1_555 no
N2B Fe N1C 92.1(3) 1_555 1_555 1_555 no
N2B Fe N2C 173.5(3) 1_555 1_555 1_555 no
N1C Fe N2C 82.8(3) 1_555 1_555 1_555 no
Fe N1A C1A 130.8(7) 1_555 1_555 1_555 no
Fe N1A C12A 112.4(6) 1_555 1_555 1_555 no
C1A N1A C12A 116.7(8) 1_555 1_555 1_555 no
Fe N2A C10A 130.0(7) 1_555 1_555 1_555 no
Fe N2A C11A 112.4(6) 1_555 1_555 1_555 no
C10A N2A C11A 117.6(8) 1_555 1_555 1_555 no
N1A C1A C2A 123.1(10) 1_555 1_555 1_555 no
C1A C2A C3A 119.9(10) 1_555 1_555 1_555 no
C2A C3A C4A 119.2(10) 1_555 1_555 1_555 no
C3A C4A C5A 125.1(11) 1_555 1_555 1_555 no
C3A C4A C12A 117.7(11) 1_555 1_555 1_555 no
C5A C4A C12A 117.2(10) 1_555 1_555 1_555 no
C4A C5A C6A 121.6(11) 1_555 1_555 1_555 no
C5A C6A C7A 121.0(11) 1_555 1_555 1_555 no
C6A C7A C8A 123.5(11) 1_555 1_555 1_555 no
C6A C7A C11A 118.5(11) 1_555 1_555 1_555 no
C8A C7A C11A 117.9(11) 1_555 1_555 1_555 no
C7A C8A C9A 118.5(11) 1_555 1_555 1_555 no
C8A C9A C10A 122.1(10) 1_555 1_555 1_555 no
N2A C10A C9A 120.5(10) 1_555 1_555 1_555 no
N2A C11A C7A 123.3(9) 1_555 1_555 1_555 no
N2A C11A C12A 116.2(9) 1_555 1_555 1_555 no
C7A C11A C12A 120.6(10) 1_555 1_555 1_555 no
N1A C12A C4A 123.3(9) 1_555 1_555 1_555 no
N1A C12A C11A 115.6(8) 1_555 1_555 1_555 no
C4A C12A C11A 121.1(10) 1_555 1_555 1_555 no
Fe N1B C1B 129.3(7) 1_555 1_555 1_555 no
Fe N1B C12B 112.4(6) 1_555 1_555 1_555 no
C1B N1B C12B 118.4(8) 1_555 1_555 1_555 no
Fe N2B C10B 129.6(7) 1_555 1_555 1_555 no
Fe N2B C11B 112.3(6) 1_555 1_555 1_555 no
C10B N2B C11B 118.0(8) 1_555 1_555 1_555 no
N1B C1B C2B 122.2(10) 1_555 1_555 1_555 no
C1B C2B C3B 119.7(10) 1_555 1_555 1_555 no
C2B C3B C4B 119.2(10) 1_555 1_555 1_555 no
C3B C4B C5B 124.4(11) 1_555 1_555 1_555 no
C3B C4B C12B 117.8(11) 1_555 1_555 1_555 no
C5B C4B C12B 117.8(10) 1_555 1_555 1_555 no
C4B C5B C6B 121.5(11) 1_555 1_555 1_555 no
C5B C6B C7B 121.3(11) 1_555 1_555 1_555 no
C6B C7B C8B 124.6(10) 1_555 1_555 1_555 no
C6B C7B C11B 117.8(10) 1_555 1_555 1_555 no
C8B C7B C11B 117.7(10) 1_555 1_555 1_555 no
C7B C8B C9B 119.3(10) 1_555 1_555 1_555 no
C8B C9B C10B 119.7(10) 1_555 1_555 1_555 no
N2B C10B C9B 122.1(10) 1_555 1_555 1_555 no
N2B C11B C7B 123.3(9) 1_555 1_555 1_555 no
N2B C11B C12B 115.8(9) 1_555 1_555 1_555 no
C7B C11B C12B 120.9(9) 1_555 1_555 1_555 no
N1B C12B C4B 122.6(9) 1_555 1_555 1_555 no
N1B C12B C11B 116.8(9) 1_555 1_555 1_555 no
C4B C12B C11B 120.6(10) 1_555 1_555 1_555 no
Fe N1C C1C 129.4(7) 1_555 1_555 1_555 no
Fe N1C C12C 111.9(6) 1_555 1_555 1_555 no
C1C N1C C12C 118.7(9) 1_555 1_555 1_555 no
Fe N2C C10C 130.1(7) 1_555 1_555 1_555 no
Fe N2C C11C 111.8(6) 1_555 1_555 1_555 no
C10C N2C C11C 118.1(8) 1_555 1_555 1_555 no
N1C C1C C2C 121.4(10) 1_555 1_555 1_555 no
C1C C2C C3C 121.0(11) 1_555 1_555 1_555 no
C2C C3C C4C 118.6(10) 1_555 1_555 1_555 no
C3C C4C C5C 124.8(10) 1_555 1_555 1_555 no
C3C C4C C12C 118.2(10) 1_555 1_555 1_555 no
C5C C4C C12C 116.9(10) 1_555 1_555 1_555 no
C4C C5C C6C 121.3(10) 1_555 1_555 1_555 no
C5C C6C C7C 121.9(10) 1_555 1_555 1_555 no
C6C C7C C8C 124.5(10) 1_555 1_555 1_555 no
C6C C7C C11C 117.1(10) 1_555 1_555 1_555 no
C8C C7C C11C 118.3(10) 1_555 1_555 1_555 no
C7C C8C C9C 120.0(10) 1_555 1_555 1_555 no
C8C C9C C10C 118.7(10) 1_555 1_555 1_555 no
N2C C10C C9C 123.0(10) 1_555 1_555 1_555 no
N2C C11C C7C 121.9(9) 1_555 1_555 1_555 no
N2C C11C C12C 117.4(8) 1_555 1_555 1_555 no
C7C C11C C12C 120.6(10) 1_555 1_555 1_555 no
N1C C12C C4C 122.0(9) 1_555 1_555 1_555 no
N1C C12C C11C 116.0(9) 1_555 1_555 1_555 no
C4C C12C C11C 122.0(9) 1_555 1_555 1_555 no
I1 Hg I2 104.95(3) 1_555 1_555 1_555 no
I1 Hg I3 106.80(3) 1_555 1_555 1_555 no
I1 Hg I4 109.54(4) 1_555 1_555 1_555 no
I2 Hg I3 112.84(3) 1_555 1_555 1_555 no
I2 Hg I4 113.30(3) 1_555 1_555 1_555 no
I3 Hg I4 109.10(3) 1_555 1_555 1_555 no
O1Ac C1Ac C2Ac 122.00(2) 1_555 1_555 1_555 no
O1Ac C1Ac C3Ac 122.00(2) 1_555 1_555 1_555 no
C2Ac C1Ac C3Ac 116.00(1) 1_555 1_555 1_555 no
O1Ac' C1Ac' C2Ac' 122.00(1) 1_555 1_555 1_555 no
O1Ac' C1Ac' C3Ac' 122.00(3) 1_555 1_555 1_555 no
C2Ac' C1Ac' C3Ac' 116.00(1) 1_555 1_555 1_555 no

loop_
_geom_bond_atom_site_label_1
_geom_bond_atom_site_label_2
_geom_bond_distance
_geom_bond_site_symmetry_1
_geom_bond_site_symmetry_2
_geom_bond_publ_flag
Fe N1A 1.968(7) 1_555 1_555 no
Fe N2A 1.972(8) 1_555 1_555 no
Fe N1B 1.970(7) 1_555 1_555 no
Fe N2B 1.976(8) 1_555 1_555 no
Fe N1C 1.983(8) 1_555 1_555 no
Fe N2C 1.977(8) 1_555 1_555 no
N1A C1A 1.313(12) 1_555 1_555 no
N1A C12A 1.374(12) 1_555 1_555 no
N2A C10A 1.341(11) 1_555 1_555 no
N2A C11A 1.366(12) 1_555 1_555 no
C1A C2A 1.389(14) 1_555 1_555 no
C2A C3A 1.360(17) 1_555 1_555 no
C3A C4A 1.379(16) 1_555 1_555 no
C4A C5A 1.456(16) 1_555 1_555 no
C4A C12A 1.391(14) 1_555 1_555 no
C5A C6A 1.359(17) 1_555 1_555 no
C6A C7A 1.422(16) 1_555 1_555 no
C7A C8A 1.384(16) 1_555 1_555 no
C7A C11A 1.403(14) 1_555 1_555 no
C8A C9A 1.352(17) 1_555 1_555 no
C9A C10A 1.404(15) 1_555 1_555 no
C11A C12A 1.421(14) 1_555 1_555 no
N1B C1B 1.330(12) 1_555 1_555 no
N1B C12B 1.353(12) 1_555 1_555 no
N2B C10B 1.318(11) 1_555 1_555 no
N2B C11B 1.361(12) 1_555 1_555 no
C1B C2B 1.404(15) 1_555 1_555 no
C2B C3B 1.368(17) 1_555 1_555 no
C3B C4B 1.395(16) 1_555 1_555 no
C4B C5B 1.440(16) 1_555 1_555 no
C4B C12B 1.410(14) 1_555 1_555 no
C5B C6B 1.340(16) 1_555 1_555 no
C6B C7B 1.442(16) 1_555 1_555 no
C7B C8B 1.385(15) 1_555 1_555 no
C7B C11B 1.406(14) 1_555 1_555 no
C8B C9B 1.371(16) 1_555 1_555 no
C9B C10B 1.416(14) 1_555 1_555 no
C11B C12B 1.403(13) 1_555 1_555 no
N1C C1C 1.331(12) 1_555 1_555 no
N1C C12C 1.370(12) 1_555 1_555 no
N2C C10C 1.319(12) 1_555 1_555 no
N2C C11C 1.358(12) 1_555 1_555 no
C1C C2C 1.401(15) 1_555 1_555 no
C2C C3C 1.364(16) 1_555 1_555 no
C3C C4C 1.403(16) 1_555 1_555 no
C4C C5C 1.436(15) 1_555 1_555 no
C4C C12C 1.407(14) 1_555 1_555 no
C5C C6C 1.350(16) 1_555 1_555 no
C6C C7C 1.434(15) 1_555 1_555 no
C7C C8C 1.370(16) 1_555 1_555 no
C7C C11C 1.413(13) 1_555 1_555 no
C8C C9C 1.368(16) 1_555 1_555 no
C9C C10C 1.405(14) 1_555 1_555 no
C11C C12C 1.390(14) 1_555 1_555 no
Hg I1 2.813(1) 1_555 1_555 no
Hg I2 2.756(1) 1_555 1_555 no
Hg I3 2.762(1) 1_555 1_555 no
Hg I4 2.785(1) 1_555 1_555 no
O1Ac C1Ac 1.262(23) 1_555 1_555 no
C1Ac C2Ac 1.495(12) 1_555 1_555 no
C1Ac C3Ac 1.495(12) 1_555 1_555 no
O1Ac' C1Ac' 1.262(23) 1_555 1_555 no
C1Ac' C2Ac' 1.495(12) 1_555 1_555 no
C1Ac' C3Ac' 1.495(12) 1_555 1_555 no
